data_7158776
loop_
_publ_author_name
'Kuznetsova, E. A.'
'Smolobochkin, A. V.'
'Rizbayeva, T. S.'
'Gazizov, A. S.'
'Voronina, J. K.'
'Lodochnikova, O. A.'
'Gerasimova, D. P.'
'Dobrynin, A. B.'
'Syakaev, V. V.'
'Shurpik, D. N.'
'Stoikov, I. I.'
'Burilov, A. R.'
'Pudovik, M. A.'
'Sinyashin, O. G.'

_publ_section_title
;
 Diastereoselective intramolecular cyclization/Povarov reaction cascade
 for the one-pot synthesis of polycyclic quinolines.
;
_journal_issue 28
_journal_name_full 'Organic &amp; biomolecular chemistry'
_journal_page_first 5515
_journal_page_last 5519
_journal_paper_doi 10.1039/d2ob01031c
_journal_volume 20
_journal_year 2022
_chemical_formula_moiety 'C26 H32 N4 O8'
_chemical_formula_sum 'C26 H32 N4 O8'
_chemical_formula_weight 528.55
_space_group_crystal_system monoclinic
_space_group_IT_number 14
_space_group_name_Hall '-P 2yn'
_space_group_name_H-M_alt 'P 1 21/n 1'
_atom_sites_solution_hydrogens geom
_audit_creation_date 2022-03-23
_audit_creation_method
;
Olex2 1.3
(compiled 2020.11.12 svn.r5f609507 for OlexSys, GUI svn.r6408)
;
_audit_update_record
;
2022-03-23 deposited with the CCDC.	2022-07-04 downloaded from the CCDC.
;
_cell_angle_alpha 90
_cell_angle_beta 100.609(15)
_cell_angle_gamma 90
_cell_formula_units_Z 4
_cell_length_a 10.678(3)
_cell_length_b 9.987(3)
_cell_length_c 24.015(7)
_cell_measurement_reflns_used 1282
_cell_measurement_temperature 100.0
_cell_measurement_theta_max 30.45
_cell_measurement_theta_min 2.21
_cell_volume 2517.2(13)
_computing_cell_refinement 'SAINT V8.40A (Bruker, 2019)'
_computing_data_reduction 'SAINT V8.40A (Bruker, 2019)'
_computing_molecular_graphics 'Olex2 1.3 (Dolomanov et al., 2009)'
_computing_publication_material 'Olex2 1.3 (Dolomanov et al., 2009)'
_computing_structure_refinement 'XL  (Sheldrick, 2008)'
_diffrn_ambient_temperature 100.0
_diffrn_measured_fraction_theta_full 0.999
_diffrn_measured_fraction_theta_max 0.999
_diffrn_measurement_device_type 'Bruker APEX-II CCD'
_diffrn_measurement_method '\f and \w scans'
_diffrn_radiation_type MoK\a
_diffrn_radiation_wavelength 0.71073
_diffrn_reflns_av_R_equivalents 0.1967
_diffrn_reflns_av_unetI/netI 0.3270
_diffrn_reflns_Laue_measured_fraction_full 0.999
_diffrn_reflns_Laue_measured_fraction_max 0.999
_diffrn_reflns_limit_h_max 11
_diffrn_reflns_limit_h_min -12
_diffrn_reflns_limit_k_max 11
_diffrn_reflns_limit_k_min -11
_diffrn_reflns_limit_l_max 28
_diffrn_reflns_limit_l_min -28
_diffrn_reflns_number 13122
_diffrn_reflns_point_group_measured_fraction_full 0.999
_diffrn_reflns_point_group_measured_fraction_max 0.999
_diffrn_reflns_theta_full 24.998
_diffrn_reflns_theta_max 24.998
_diffrn_reflns_theta_min 1.973
_diffrn_source_current 1.4
_diffrn_source_power 0.07
_diffrn_source_voltage 50.0
_diffrn_standards_number 0
_exptl_absorpt_coefficient_mu 0.104
_exptl_absorpt_correction_T_max 0.7461
_exptl_absorpt_correction_T_min 0.5484
_exptl_absorpt_correction_type multi-scan
_exptl_absorpt_process_details
;
SADABS-2016/2 (Bruker,2016/2) was used for absorption correction.
wR2(int) was 0.1071 before and 0.0804 after correction.
The Ratio of minimum to maximum transmission is 0.7350.
The \l/2 correction factor is Not present.
;
_exptl_crystal_colour colorless
_exptl_crystal_density_diffrn 1.395
_exptl_crystal_description prizm
_exptl_crystal_F_000 1120
_exptl_crystal_size_max 0.08
_exptl_crystal_size_mid 0.07
_exptl_crystal_size_min 0.02
_refine_diff_density_max 0.579
_refine_diff_density_min -0.308
_refine_diff_density_rms 0.070
_refine_ls_extinction_coef 0.0065(15)
_refine_ls_extinction_expression Fc^*^=kFc[1+0.001xFc^2^\l^3^/sin(2\q)]^-1/4^
_refine_ls_extinction_method 'SHELXL-2014/7 (Sheldrick 2014'
_refine_ls_goodness_of_fit_ref 0.954
_refine_ls_hydrogen_treatment constr
_refine_ls_matrix_type full
_refine_ls_number_parameters 352
_refine_ls_number_reflns 4418
_refine_ls_number_restraints 0
_refine_ls_restrained_S_all 0.954
_refine_ls_R_factor_all 0.2888
_refine_ls_R_factor_gt 0.0968
_refine_ls_shift/su_max 0.000
_refine_ls_shift/su_mean 0.000
_refine_ls_structure_factor_coef Fsqd
_refine_ls_weighting_details 'w=1/[\s^2^(Fo^2^)+(0.0809P)^2^] where P=(Fo^2^+2Fc^2^)/3'
_refine_ls_weighting_scheme calc
_refine_ls_wR_factor_gt 0.2035
_refine_ls_wR_factor_ref 0.2804
_reflns_Friedel_coverage 0.000
_reflns_number_gt 1343
_reflns_number_total 4418
_reflns_threshold_expression 'I > 2\s(I)'
_cod_data_source_file d2ob01031c2.cif
_cod_data_source_block v
_cod_original_cell_volume 2517.0(13)
_cod_database_code 7158776
_shelx_shelxl_version_number 2014/7
_shelx_space_group_comment
;
The symmetry employed for this shelxl refinement is uniquely defined
by the following loop, which should always be used as a source of
symmetry information in preference to the above space-group names.
They are only intended as comments.
;
_shelx_estimated_absorpt_t_max 0.998
_shelx_estimated_absorpt_t_min 0.992
_olex2_refinement_description
;
1. Fixed Uiso
 At 1.2 times of:
  All C(H) groups, All C(H,H) groups
 At 1.5 times of:
  All C(H,H,H) groups
2.a Ternary CH refined with riding coordinates:
 C4(H4), C15(H15), C16(H16)
2.b Secondary CH2 refined with riding coordinates:
 C14(H14A,H14B)
2.c Aromatic/amide H refined with riding coordinates:
 C9(H9), C18(H18), C22(H22)
2.d Idealised Me refined as rotating group:
 C23(H23A,H23B,H23C), C24(H24A,H24B,H24C), C25(H25A,H25B,H25C), C26(H26A,H26B,
 H26C), C27(H27A,H27B,H27C), C28(H28A,H28B,H28C), C29(H29A,H29B,H29C), C30(H30A,
 H30B,H30C)
;
_olex2_submission_special_instructions 'No special instructions were received'

loop_
_space_group_symop_operation_xyz
'x, y, z'
'-x+1/2, y+1/2, -z+1/2'
'-x, -y, -z'
'x-1/2, -y-1/2, z-1/2'

loop_
_atom_site_label
_atom_site_type_symbol
_atom_site_fract_x
_atom_site_fract_y
_atom_site_fract_z
_atom_site_U_iso_or_equiv
_atom_site_adp_type
_atom_site_occupancy
_atom_site_site_symmetry_order
_atom_site_calc_flag
_atom_site_refinement_flags_posn
_atom_site_refinement_flags_adp
_atom_site_refinement_flags_occupancy
_atom_site_disorder_assembly
_atom_site_disorder_group
O2 O -0.0855(6) 1.4167(6) -0.0611(2) 0.0508(18) Uani 1 1 d . . . . .
O6 O 0.0732(6) 1.2149(6) 0.1445(2) 0.0505(17) Uani 1 1 d . . . . .
O7 O 0.1311(6) 0.9880(6) 0.21265(18) 0.0511(17) Uani 1 1 d . . . . .
O8 O 0.2411(6) 0.7760(6) 0.1738(2) 0.0522(18) Uani 1 1 d . . . . .
O12 O 0.4123(6) 0.8350(6) 0.0005(2) 0.0540(19) Uani 1 1 d . . . . .
O19 O 0.4346(7) 1.5763(6) -0.1374(2) 0.064(2) Uani 1 1 d . . . . .
O20 O 0.2679(6) 1.5889(6) -0.2366(2) 0.0568(18) Uani 1 1 d . . . . .
O21 O 0.0405(6) 1.4742(6) -0.2486(2) 0.0512(17) Uani 1 1 d . . . . .
N1 N 0.1243(7) 1.3450(7) -0.0494(2) 0.044(2) Uani 1 1 d . . . . .
N3 N 0.0046(7) 1.2666(7) 0.0092(2) 0.045(2) Uani 1 1 d . . . . .
N11 N 0.2668(7) 1.0147(7) 0.0000(2) 0.045(2) Uani 1 1 d . . . . .
N13 N 0.3424(7) 0.9707(8) -0.0780(3) 0.052(2) Uani 1 1 d . . . . .
C2 C 0.0049(10) 1.3520(9) -0.0367(3) 0.042(2) Uani 1 1 d . . . . .
C4 C 0.1370(9) 1.2424(9) 0.0376(3) 0.048(3) Uani 1 1 d . . . . .
H4 H 0.1662 1.3189 0.0636 0.058 Uiso 1 1 calc R U . . .
C5 C 0.1602(9) 1.1120(9) 0.0707(3) 0.047(3) Uani 1 1 d . . . . .
C6 C 0.1328(8) 1.1051(10) 0.1257(3) 0.047(2) Uani 1 1 d . . . . .
C7 C 0.1570(8) 0.9905(9) 0.1583(3) 0.042(2) Uani 1 1 d . . . . .
C8 C 0.2177(8) 0.8847(9) 0.1386(3) 0.042(2) Uani 1 1 d . . . . .
C9 C 0.2552(8) 0.8883(8) 0.0864(3) 0.044(2) Uani 1 1 d . . . . .
H9 H 0.2994 0.8153 0.0736 0.053 Uiso 1 1 calc R U . . .
C10 C 0.2255(8) 1.0046(9) 0.0525(3) 0.038(2) Uani 1 1 d . . . . .
C12 C 0.3477(10) 0.9295(10) -0.0229(3) 0.050(3) Uani 1 1 d . . . . .
C14 C 0.2895(9) 1.1030(10) -0.0874(3) 0.061(3) Uani 1 1 d . . . . .
H14A H 0.2371 1.1114 -0.1259 0.073 Uiso 1 1 calc R U . . .
H14B H 0.3573 1.1719 -0.0826 0.073 Uiso 1 1 calc R U . . .
C15 C 0.2062(9) 1.1157(9) -0.0411(3) 0.051(3) Uani 1 1 d . . . . .
H15 H 0.1173 1.0866 -0.0571 0.061 Uiso 1 1 calc R U . . .
C16 C 0.2022(9) 1.2510(9) -0.0138(3) 0.054(3) Uani 1 1 d . . . . .
H16 H 0.2905 1.2871 -0.0023 0.064 Uiso 1 1 calc R U . . .
C17 C 0.1612(10) 1.4047(9) -0.0988(3) 0.050(3) Uani 1 1 d . . . . .
C18 C 0.2789(10) 1.4590(9) -0.0927(3) 0.050(3) Uani 1 1 d . . . . .
H18 H 0.3359 1.4531 -0.0574 0.061 Uiso 1 1 calc R U . . .
C19 C 0.3165(9) 1.5241(8) -0.1388(3) 0.043(2) Uani 1 1 d . . . . .
C20 C 0.2330(9) 1.5275(8) -0.1899(3) 0.044(2) Uani 1 1 d . . . . .
C21 C 0.1148(9) 1.4698(8) -0.1960(3) 0.038(2) Uani 1 1 d . . . . .
C22 C 0.0742(8) 1.4042(7) -0.1503(3) 0.041(2) Uani 1 1 d . . . . .
H22 H -0.0068 1.3623 -0.1543 0.049 Uiso 1 1 calc R U . . .
C23 C -0.0970(8) 1.2834(9) 0.0419(3) 0.052(3) Uani 1 1 d . . . . .
H23A H -0.0736 1.3545 0.0700 0.078 Uiso 1 1 calc R U . . .
H23B H -0.1092 1.1994 0.0613 0.078 Uiso 1 1 calc R U . . .
H23C H -0.1763 1.3077 0.0164 0.078 Uiso 1 1 calc R U . . .
C24 C 0.4359(9) 0.9265(9) -0.1112(3) 0.064(3) Uani 1 1 d . . . . .
H24A H 0.5190 0.9661 -0.0956 0.095 Uiso 1 1 calc R U . . .
H24B H 0.4092 0.9549 -0.1506 0.095 Uiso 1 1 calc R U . . .
H24C H 0.4426 0.8286 -0.1096 0.095 Uiso 1 1 calc R U . . .
C25 C 0.1568(9) 1.2949(9) 0.1864(3) 0.061(3) Uani 1 1 d . . . . .
H25A H 0.2289 1.3275 0.1701 0.092 Uiso 1 1 calc R U . . .
H25B H 0.1886 1.2398 0.2198 0.092 Uiso 1 1 calc R U . . .
H25C H 0.1094 1.3714 0.1975 0.092 Uiso 1 1 calc R U . . .
C26 C -0.0023(9) 0.9749(9) 0.2135(3) 0.054(3) Uani 1 1 d . . . . .
H26A H -0.0386 0.9040 0.1872 0.081 Uiso 1 1 calc R U . . .
H26B H -0.0454 1.0598 0.2020 0.081 Uiso 1 1 calc R U . . .
H26C H -0.0140 0.9520 0.2519 0.081 Uiso 1 1 calc R U . . .
C27 C 0.3205(9) 0.6701(9) 0.1584(3) 0.058(3) Uani 1 1 d . . . . .
H27A H 0.2793 0.6303 0.1223 0.087 Uiso 1 1 calc R U . . .
H27B H 0.3325 0.6011 0.1879 0.087 Uiso 1 1 calc R U . . .
H27C H 0.4035 0.7069 0.1544 0.087 Uiso 1 1 calc R U . . .
C28 C 0.5241(10) 1.5702(10) -0.0856(4) 0.079(4) Uani 1 1 d . . . . .
H28A H 0.6042 1.6122 -0.0907 0.118 Uiso 1 1 calc R U . . .
H28B H 0.5398 1.4764 -0.0745 0.118 Uiso 1 1 calc R U . . .
H28C H 0.4899 1.6177 -0.0560 0.118 Uiso 1 1 calc R U . . .
C29 C 0.2121(10) 1.7176(9) -0.2490(4) 0.072(3) Uani 1 1 d . . . . .
H29A H 0.2378 1.7536 -0.2831 0.108 Uiso 1 1 calc R U . . .
H29B H 0.2410 1.7781 -0.2170 0.108 Uiso 1 1 calc R U . . .
H29C H 0.1191 1.7098 -0.2552 0.108 Uiso 1 1 calc R U . . .
C30 C -0.0695(9) 1.3935(9) -0.2604(3) 0.051(3) Uani 1 1 d . . . . .
H30A H -0.1050 1.3971 -0.3010 0.077 Uiso 1 1 calc R U . . .
H30B H -0.1329 1.4264 -0.2389 0.077 Uiso 1 1 calc R U . . .
H30C H -0.0471 1.3008 -0.2494 0.077 Uiso 1 1 calc R U . . .

loop_
_atom_site_aniso_label
_atom_site_aniso_U_11
_atom_site_aniso_U_22
_atom_site_aniso_U_33
_atom_site_aniso_U_23
_atom_site_aniso_U_13
_atom_site_aniso_U_12
O2 0.048(5) 0.071(4) 0.029(3) -0.002(3) -0.005(3) 0.004(4)
O6 0.057(5) 0.068(4) 0.024(3) -0.005(3) 0.001(3) 0.006(4)
O7 0.044(5) 0.094(5) 0.016(3) 0.000(3) 0.008(3) -0.002(4)
O8 0.062(5) 0.068(4) 0.026(3) -0.001(3) 0.007(3) 0.002(4)
O12 0.066(6) 0.061(4) 0.035(3) 0.001(3) 0.007(3) 0.002(4)
O19 0.041(5) 0.097(5) 0.055(4) -0.022(4) 0.016(4) -0.011(4)
O20 0.068(6) 0.055(4) 0.051(4) 0.008(3) 0.021(4) 0.007(4)
O21 0.055(5) 0.068(5) 0.031(3) 0.002(3) 0.008(3) 0.002(4)
N1 0.038(6) 0.066(5) 0.028(4) 0.012(3) 0.005(4) 0.008(4)
N3 0.041(6) 0.065(5) 0.027(4) 0.005(3) 0.002(4) -0.003(4)
N11 0.042(6) 0.069(5) 0.024(3) 0.000(4) 0.009(3) 0.006(4)
N13 0.056(7) 0.071(6) 0.030(4) -0.003(4) 0.006(4) -0.008(5)
C2 0.033(8) 0.069(7) 0.021(4) -0.001(4) -0.006(5) -0.010(5)
C4 0.048(8) 0.069(7) 0.031(5) -0.008(4) 0.013(5) 0.004(5)
C5 0.052(8) 0.055(6) 0.035(5) 0.003(4) 0.007(5) -0.001(5)
C6 0.039(7) 0.078(7) 0.025(4) -0.004(5) 0.005(4) -0.002(5)
C7 0.040(7) 0.070(7) 0.018(4) -0.002(4) 0.007(4) -0.007(5)
C8 0.029(7) 0.064(6) 0.030(5) -0.004(4) -0.002(4) 0.002(5)
C9 0.046(7) 0.063(6) 0.022(4) 0.000(4) 0.002(4) -0.005(5)
C10 0.030(6) 0.065(6) 0.022(4) -0.006(4) 0.008(4) -0.012(5)
C12 0.051(8) 0.079(8) 0.021(5) -0.018(5) 0.010(5) -0.028(6)
C14 0.064(8) 0.100(8) 0.018(4) -0.009(5) 0.002(4) -0.011(7)
C15 0.057(8) 0.067(7) 0.027(4) 0.000(4) 0.007(5) -0.001(5)
C16 0.042(7) 0.091(8) 0.026(4) -0.007(5) 0.004(4) -0.001(6)
C17 0.038(8) 0.077(7) 0.033(5) 0.005(5) 0.002(5) 0.010(6)
C18 0.041(8) 0.079(7) 0.029(5) -0.003(4) 0.000(5) 0.005(6)
C19 0.025(7) 0.053(6) 0.050(6) -0.013(4) 0.003(5) -0.004(5)
C20 0.033(7) 0.063(6) 0.038(5) -0.003(4) 0.013(5) 0.002(5)
C21 0.022(6) 0.062(6) 0.027(4) -0.003(4) -0.004(4) 0.014(5)
C22 0.045(7) 0.044(5) 0.032(4) -0.006(4) 0.002(4) -0.016(5)
C23 0.042(7) 0.079(7) 0.035(5) 0.005(5) 0.005(5) -0.006(5)
C24 0.077(9) 0.079(7) 0.041(5) -0.020(5) 0.030(5) -0.017(6)
C25 0.063(9) 0.075(7) 0.040(5) -0.017(5) -0.005(5) 0.009(6)
C26 0.058(9) 0.061(6) 0.045(5) -0.006(5) 0.016(5) -0.003(5)
C27 0.065(8) 0.075(7) 0.035(5) 0.014(5) 0.010(5) 0.025(6)
C28 0.063(9) 0.108(9) 0.058(6) -0.036(6) -0.009(6) -0.011(7)
C29 0.095(10) 0.059(7) 0.069(7) 0.011(6) 0.036(6) -0.016(7)
C30 0.056(8) 0.064(7) 0.032(5) 0.005(4) 0.002(5) 0.004(6)

loop_
_atom_type_symbol
_atom_type_description
_atom_type_scat_dispersion_real
_atom_type_scat_dispersion_imag
_atom_type_scat_source
C C 0.0033 0.0016 'International Tables Vol C Tables 4.2.6.8 and 6.1.1.4'
H H 0.0000 0.0000 'International Tables Vol C Tables 4.2.6.8 and 6.1.1.4'
N N 0.0061 0.0033 'International Tables Vol C Tables 4.2.6.8 and 6.1.1.4'
O O 0.0106 0.0060 'International Tables Vol C Tables 4.2.6.8 and 6.1.1.4'

loop_
_geom_angle_atom_site_label_1
_geom_angle_atom_site_label_2
_geom_angle_atom_site_label_3
_geom_angle
_geom_angle_site_symmetry_1
_geom_angle_site_symmetry_3
_geom_angle_publ_flag
C6 O6 C25 113.5(7) . . ?
C7 O7 C26 112.8(6) . . ?
C8 O8 C27 118.1(6) . . ?
C19 O19 C28 118.4(7) . . ?
C20 O20 C29 113.7(6) . . ?
C21 O21 C30 119.2(6) . . ?
C2 N1 C16 111.4(7) . . ?
C2 N1 C17 124.7(7) . . ?
C16 N1 C17 123.0(7) . . ?
C2 N3 C4 108.9(7) . . ?
C2 N3 C23 117.7(7) . . ?
C23 N3 C4 121.0(6) . . ?
C10 N11 C15 118.3(7) . . ?
C12 N11 C10 128.7(7) . . ?
C12 N11 C15 112.4(6) . . ?
C12 N13 C14 111.8(7) . . ?
C12 N13 C24 121.6(8) . . ?
C14 N13 C24 118.8(7) . . ?
O2 C2 N1 127.6(8) . . ?
O2 C2 N3 125.9(9) . . ?
N1 C2 N3 106.5(8) . . ?
N3 C4 H4 109.0 . . ?
N3 C4 C5 115.6(7) . . ?
N3 C4 C16 99.1(6) . . ?
C5 C4 H4 109.0 . . ?
C5 C4 C16 114.5(7) . . ?
C16 C4 H4 109.0 . . ?
C6 C5 C4 119.4(8) . . ?
C10 C5 C4 122.6(7) . . ?
C10 C5 C6 117.4(8) . . ?
O6 C6 C5 117.0(8) . . ?
C7 C6 O6 121.3(7) . . ?
C7 C6 C5 121.5(8) . . ?
O7 C7 C6 120.0(8) . . ?
C8 C7 O7 120.1(8) . . ?
C8 C7 C6 119.6(7) . . ?
O8 C8 C9 121.9(8) . . ?
C7 C8 O8 116.3(7) . . ?
C7 C8 C9 121.8(8) . . ?
C8 C9 H9 121.0 . . ?
C8 C9 C10 118.0(8) . . ?
C10 C9 H9 121.0 . . ?
N11 C10 C9 119.8(7) . . ?
C5 C10 N11 118.8(7) . . ?
C5 C10 C9 121.4(7) . . ?
O12 C12 N11 128.2(7) . . ?
O12 C12 N13 125.7(9) . . ?
N13 C12 N11 106.1(9) . . ?
N13 C14 H14A 111.2 . . ?
N13 C14 H14B 111.2 . . ?
N13 C14 C15 102.8(7) . . ?
H14A C14 H14B 109.1 . . ?
C15 C14 H14A 111.2 . . ?
C15 C14 H14B 111.2 . . ?
N11 C15 C14 100.7(7) . . ?
N11 C15 H15 109.1 . . ?
N11 C15 C16 111.5(6) . . ?
C14 C15 H15 109.1 . . ?
C16 C15 C14 116.8(8) . . ?
C16 C15 H15 109.1 . . ?
N1 C16 C4 102.6(7) . . ?
N1 C16 C15 113.0(7) . . ?
N1 C16 H16 110.1 . . ?
C4 C16 H16 110.1 . . ?
C15 C16 C4 110.8(7) . . ?
C15 C16 H16 110.1 . . ?
C18 C17 N1 117.7(8) . . ?
C18 C17 C22 123.2(8) . . ?
C22 C17 N1 119.1(9) . . ?
C17 C18 H18 120.2 . . ?
C17 C18 C19 119.7(8) . . ?
C19 C18 H18 120.2 . . ?
O19 C19 C18 123.8(8) . . ?
O19 C19 C20 117.3(8) . . ?
C20 C19 C18 118.7(9) . . ?
C19 C20 O20 120.3(9) . . ?
C21 C20 O20 118.5(7) . . ?
C21 C20 C19 121.2(8) . . ?
O21 C21 C20 117.0(8) . . ?
O21 C21 C22 121.7(8) . . ?
C20 C21 C22 121.3(7) . . ?
C17 C22 C21 115.8(8) . . ?
C17 C22 H22 122.1 . . ?
C21 C22 H22 122.1 . . ?
N3 C23 H23A 109.5 . . ?
N3 C23 H23B 109.5 . . ?
N3 C23 H23C 109.5 . . ?
H23A C23 H23B 109.5 . . ?
H23A C23 H23C 109.5 . . ?
H23B C23 H23C 109.5 . . ?
N13 C24 H24A 109.5 . . ?
N13 C24 H24B 109.5 . . ?
N13 C24 H24C 109.5 . . ?
H24A C24 H24B 109.5 . . ?
H24A C24 H24C 109.5 . . ?
H24B C24 H24C 109.5 . . ?
O6 C25 H25A 109.5 . . ?
O6 C25 H25B 109.5 . . ?
O6 C25 H25C 109.5 . . ?
H25A C25 H25B 109.5 . . ?
H25A C25 H25C 109.5 . . ?
H25B C25 H25C 109.5 . . ?
O7 C26 H26A 109.5 . . ?
O7 C26 H26B 109.5 . . ?
O7 C26 H26C 109.5 . . ?
H26A C26 H26B 109.5 . . ?
H26A C26 H26C 109.5 . . ?
H26B C26 H26C 109.5 . . ?
O8 C27 H27A 109.5 . . ?
O8 C27 H27B 109.5 . . ?
O8 C27 H27C 109.5 . . ?
H27A C27 H27B 109.5 . . ?
H27A C27 H27C 109.5 . . ?
H27B C27 H27C 109.5 . . ?
O19 C28 H28A 109.5 . . ?
O19 C28 H28B 109.5 . . ?
O19 C28 H28C 109.5 . . ?
H28A C28 H28B 109.5 . . ?
H28A C28 H28C 109.5 . . ?
H28B C28 H28C 109.5 . . ?
O20 C29 H29A 109.5 . . ?
O20 C29 H29B 109.5 . . ?
O20 C29 H29C 109.5 . . ?
H29A C29 H29B 109.5 . . ?
H29A C29 H29C 109.5 . . ?
H29B C29 H29C 109.5 . . ?
O21 C30 H30A 109.5 . . ?
O21 C30 H30B 109.5 . . ?
O21 C30 H30C 109.5 . . ?
H30A C30 H30B 109.5 . . ?
H30A C30 H30C 109.5 . . ?
H30B C30 H30C 109.5 . . ?

loop_
_geom_bond_atom_site_label_1
_geom_bond_atom_site_label_2
_geom_bond_distance
_geom_bond_site_symmetry_2
_geom_bond_publ_flag
O2 C2 1.218(10) . ?
O6 C6 1.385(9) . ?
O6 C25 1.455(9) . ?
O7 C7 1.383(8) . ?
O7 C26 1.434(9) . ?
O8 C8 1.369(8) . ?
O8 C27 1.446(9) . ?
O12 C12 1.241(10) . ?
O19 C19 1.360(9) . ?
O19 C28 1.422(10) . ?
O20 C20 1.390(9) . ?
O20 C29 1.425(9) . ?
O21 C21 1.363(9) . ?
O21 C30 1.410(9) . ?
N1 C2 1.365(10) . ?
N1 C16 1.429(10) . ?
N1 C17 1.445(10) . ?
N3 C2 1.396(9) . ?
N3 C4 1.472(10) . ?
N3 C23 1.461(9) . ?
N11 C10 1.413(8) . ?
N11 C12 1.396(11) . ?
N11 C15 1.475(9) . ?
N13 C12 1.378(9) . ?
N13 C14 1.439(10) . ?
N13 C24 1.456(10) . ?
C4 H4 1.0000 . ?
C4 C5 1.521(10) . ?
C4 C16 1.528(10) . ?
C5 C6 1.407(9) . ?
C5 C10 1.393(11) . ?
C6 C7 1.383(11) . ?
C7 C8 1.369(10) . ?
C8 C9 1.386(9) . ?
C9 H9 0.9500 . ?
C9 C10 1.420(10) . ?
C14 H14A 0.9900 . ?
C14 H14B 0.9900 . ?
C14 C15 1.553(10) . ?
C15 H15 1.0000 . ?
C15 C16 1.505(10) . ?
C16 H16 1.0000 . ?
C17 C18 1.352(11) . ?
C17 C22 1.404(11) . ?
C18 H18 0.9500 . ?
C18 C19 1.405(10) . ?
C19 C20 1.378(11) . ?
C20 C21 1.370(11) . ?
C21 C22 1.413(10) . ?
C22 H22 0.9500 . ?
C23 H23A 0.9800 . ?
C23 H23B 0.9800 . ?
C23 H23C 0.9800 . ?
C24 H24A 0.9800 . ?
C24 H24B 0.9800 . ?
C24 H24C 0.9800 . ?
C25 H25A 0.9800 . ?
C25 H25B 0.9800 . ?
C25 H25C 0.9800 . ?
C26 H26A 0.9800 . ?
C26 H26B 0.9800 . ?
C26 H26C 0.9800 . ?
C27 H27A 0.9800 . ?
C27 H27B 0.9800 . ?
C27 H27C 0.9800 . ?
C28 H28A 0.9800 . ?
C28 H28B 0.9800 . ?
C28 H28C 0.9800 . ?
C29 H29A 0.9800 . ?
C29 H29B 0.9800 . ?
C29 H29C 0.9800 . ?
C30 H30A 0.9800 . ?
C30 H30B 0.9800 . ?
C30 H30C 0.9800 . ?

loop_
_geom_torsion_atom_site_label_1
_geom_torsion_atom_site_label_2
_geom_torsion_atom_site_label_3
_geom_torsion_atom_site_label_4
_geom_torsion
_geom_torsion_site_symmetry_1
_geom_torsion_site_symmetry_2
_geom_torsion_site_symmetry_3
_geom_torsion_site_symmetry_4
_geom_torsion_publ_flag
O6 C6 C7 O7 -5.3(12) . . . . ?
O6 C6 C7 C8 -179.1(8) . . . . ?
O7 C7 C8 O8 4.8(12) . . . . ?
O7 C7 C8 C9 -174.3(7) . . . . ?
O8 C8 C9 C10 179.2(7) . . . . ?
O19 C19 C20 O20 -3.5(12) . . . . ?
O19 C19 C20 C21 176.0(7) . . . . ?
O20 C20 C21 O21 1.6(11) . . . . ?
O20 C20 C21 C22 179.1(7) . . . . ?
O21 C21 C22 C17 178.6(8) . . . . ?
N1 C17 C18 C19 -176.7(7) . . . . ?
N1 C17 C22 C21 177.1(7) . . . . ?
N3 C4 C5 C6 -81.4(10) . . . . ?
N3 C4 C5 C10 108.6(9) . . . . ?
N3 C4 C16 N1 31.3(8) . . . . ?
N3 C4 C16 C15 -89.5(8) . . . . ?
N11 C15 C16 N1 -169.3(7) . . . . ?
N11 C15 C16 C4 -54.9(10) . . . . ?
N13 C14 C15 N11 22.4(8) . . . . ?
N13 C14 C15 C16 143.3(8) . . . . ?
C2 N1 C16 C4 -22.4(9) . . . . ?
C2 N1 C16 C15 96.9(8) . . . . ?
C2 N1 C17 C18 142.6(9) . . . . ?
C2 N1 C17 C22 -37.2(12) . . . . ?
C2 N3 C4 C5 -154.8(7) . . . . ?
C2 N3 C4 C16 -31.9(8) . . . . ?
C4 N3 C2 O2 -161.9(8) . . . . ?
C4 N3 C2 N1 19.8(8) . . . . ?
C4 C5 C6 O6 6.6(12) . . . . ?
C4 C5 C6 C7 -177.4(8) . . . . ?
C4 C5 C10 N11 -2.9(13) . . . . ?
C4 C5 C10 C9 174.6(8) . . . . ?
C5 C4 C16 N1 155.0(7) . . . . ?
C5 C4 C16 C15 34.2(11) . . . . ?
C5 C6 C7 O7 178.8(8) . . . . ?
C5 C6 C7 C8 5.1(13) . . . . ?
C6 C5 C10 N11 -173.1(7) . . . . ?
C6 C5 C10 C9 4.5(13) . . . . ?
C6 C7 C8 O8 178.5(7) . . . . ?
C6 C7 C8 C9 -0.5(13) . . . . ?
C7 C8 C9 C10 -1.8(12) . . . . ?
C8 C9 C10 N11 177.2(7) . . . . ?
C8 C9 C10 C5 -0.3(12) . . . . ?
C10 N11 C12 O12 -9.0(15) . . . . ?
C10 N11 C12 N13 170.8(7) . . . . ?
C10 N11 C15 C14 173.7(7) . . . . ?
C10 N11 C15 C16 49.1(10) . . . . ?
C10 C5 C6 O6 177.1(7) . . . . ?
C10 C5 C6 C7 -6.9(13) . . . . ?
C12 N11 C10 C5 170.3(8) . . . . ?
C12 N11 C10 C9 -7.3(12) . . . . ?
C12 N11 C15 C14 -14.3(9) . . . . ?
C12 N11 C15 C16 -138.9(8) . . . . ?
C12 N13 C14 C15 -25.2(9) . . . . ?
C14 N13 C12 O12 -163.5(9) . . . . ?
C14 N13 C12 N11 16.7(10) . . . . ?
C14 C15 C16 N1 75.7(10) . . . . ?
C14 C15 C16 C4 -169.9(7) . . . . ?
C15 N11 C10 C5 -19.2(11) . . . . ?
C15 N11 C10 C9 163.2(7) . . . . ?
C15 N11 C12 O12 180.0(9) . . . . ?
C15 N11 C12 N13 -0.2(10) . . . . ?
C16 N1 C2 O2 -175.7(8) . . . . ?
C16 N1 C2 N3 2.6(9) . . . . ?
C16 N1 C17 C18 -49.5(12) . . . . ?
C16 N1 C17 C22 130.7(9) . . . . ?
C16 C4 C5 C6 164.2(8) . . . . ?
C16 C4 C5 C10 -5.7(12) . . . . ?
C17 N1 C2 O2 -6.6(14) . . . . ?
C17 N1 C2 N3 171.7(7) . . . . ?
C17 N1 C16 C4 168.3(7) . . . . ?
C17 N1 C16 C15 -72.4(11) . . . . ?
C17 C18 C19 O19 -176.9(8) . . . . ?
C17 C18 C19 C20 -1.9(13) . . . . ?
C18 C17 C22 C21 -2.7(13) . . . . ?
C18 C19 C20 O20 -178.8(7) . . . . ?
C18 C19 C20 C21 0.6(13) . . . . ?
C19 C20 C21 O21 -177.8(8) . . . . ?
C19 C20 C21 C22 -0.4(13) . . . . ?
C20 C21 C22 C17 1.3(12) . . . . ?
C22 C17 C18 C19 3.0(14) . . . . ?
C23 N3 C2 O2 -19.2(12) . . . . ?
C23 N3 C2 N1 162.5(7) . . . . ?
C23 N3 C4 C5 64.0(9) . . . . ?
C23 N3 C4 C16 -173.1(7) . . . . ?
C24 N13 C12 O12 -14.8(14) . . . . ?
C24 N13 C12 N11 165.4(7) . . . . ?
C24 N13 C14 C15 -174.9(7) . . . . ?
C25 O6 C6 C5 -106.6(8) . . . . ?
C25 O6 C6 C7 77.4(10) . . . . ?
C26 O7 C7 C6 76.1(10) . . . . ?
C26 O7 C7 C8 -110.2(9) . . . . ?
C27 O8 C8 C7 -171.4(8) . . . . ?
C27 O8 C8 C9 7.6(11) . . . . ?
C28 O19 C19 C18 -2.9(12) . . . . ?
C28 O19 C19 C20 -178.0(8) . . . . ?
C29 O20 C20 C19 -103.3(10) . . . . ?
C29 O20 C20 C21 77.3(10) . . . . ?
C30 O21 C21 C20 166.8(8) . . . . ?
C30 O21 C21 C22 -10.6(11) . . . . ?
